data_7708968
loop_
_publ_author_name
'Yimthachote, Supajittra'
'Chumsaeng, Phongnarin'
'Phomphrai, Khamphee'

_publ_section_title
;
 Complexity of imine and amine Schiff-base tin(ii) complexes: drastic
 differences of amino and pyridyl side arms
;
_journal_name_full 'Dalton Transactions'
_journal_paper_doi 10.1039/D1DT02997E
_journal_year 2021
_chemical_formula_moiety 'C38 H62 N4 O2 Sn'
_chemical_formula_sum 'C38 H62 N4 O2 Sn'
_chemical_formula_weight 725.60
_chemical_name_systematic 2a
_chemical_properties_physical Air-sensitive,Moisture-sensitive
_space_group_crystal_system monoclinic
_space_group_IT_number 15
_space_group_name_Hall '-C 2yc'
_space_group_name_H-M_alt 'C 1 2/c 1'
_atom_sites_solution_hydrogens geom
_audit_creation_date 2021-05-28
_audit_creation_method
;
Olex2 1.3
(compiled 2020.11.12 svn.r5f609507 for OlexSys, GUI svn.r6272)
;
_audit_update_record
;
2021-08-12 deposited with the CCDC.	2021-11-23 downloaded from the CCDC.
;
_cell_angle_alpha 90
_cell_angle_beta 110.166(3)
_cell_angle_gamma 90
_cell_formula_units_Z 8
_cell_length_a 25.7583(19)
_cell_length_b 13.5091(9)
_cell_length_c 24.5175(19)
_cell_measurement_reflns_used 9180
_cell_measurement_temperature 100
_cell_measurement_theta_max 30.77
_cell_measurement_theta_min 2.26
_cell_volume 8008.4(10)
_computing_cell_refinement 'SAINT V8.40A (Bruker, 2019)'
_computing_data_reduction 'SAINT V8.40A (Bruker, 2019)'
_computing_molecular_graphics 'Olex2 1.3 (Dolomanov et al., 2009)'
_computing_publication_material 'Olex2 1.3 (Dolomanov et al., 2009)'
_computing_structure_refinement 'SHELXL 2018/3 (Sheldrick, 2015)'
_computing_structure_solution 'SHELXT 2014/5 (Sheldrick, 2014)'
_diffrn_ambient_temperature 100
_diffrn_measured_fraction_theta_full 0.999
_diffrn_measured_fraction_theta_max 0.999
_diffrn_measurement_device_type 'Bruker D8 Venture'
_diffrn_measurement_method '\f and \w scans'
_diffrn_radiation_type MoK\a
_diffrn_radiation_wavelength 0.71073
_diffrn_reflns_av_R_equivalents 0.0557
_diffrn_reflns_av_unetI/netI 0.0263
_diffrn_reflns_Laue_measured_fraction_full 0.999
_diffrn_reflns_Laue_measured_fraction_max 0.999
_diffrn_reflns_limit_h_max 36
_diffrn_reflns_limit_h_min -36
_diffrn_reflns_limit_k_max 19
_diffrn_reflns_limit_k_min -19
_diffrn_reflns_limit_l_max 34
_diffrn_reflns_limit_l_min -34
_diffrn_reflns_number 180579
_diffrn_reflns_point_group_measured_fraction_full 0.999
_diffrn_reflns_point_group_measured_fraction_max 0.999
_diffrn_reflns_theta_full 25.242
_diffrn_reflns_theta_max 30.034
_diffrn_reflns_theta_min 2.069
_diffrn_source_current 1.0
_diffrn_source_power 0.05
_diffrn_source_voltage 50.0
_diffrn_standards_number 0
_exptl_absorpt_coefficient_mu 0.672
_exptl_absorpt_correction_T_max 0.7468
_exptl_absorpt_correction_T_min 0.6914
_exptl_absorpt_correction_type multi-scan
_exptl_absorpt_process_details
;
SADABS-2016/2 (Bruker,2016/2) was used for absorption correction.
wR2(int) was 0.1146 before and 0.0605 after correction.
The Ratio of minimum to maximum transmission is 0.9258.
The \l/2 correction factor is Not present.
;
_exptl_crystal_colour 'clear light yellow'
_exptl_crystal_colour_lustre clear
_exptl_crystal_colour_modifier light
_exptl_crystal_colour_primary yellow
_exptl_crystal_density_diffrn 1.204
_exptl_crystal_description block
_exptl_crystal_F_000 3072
_exptl_crystal_size_max 0.2151
_exptl_crystal_size_mid 0.20117
_exptl_crystal_size_min 0.07845
_refine_diff_density_max 0.426
_refine_diff_density_min -0.364
_refine_diff_density_rms 0.067
_refine_ls_extinction_method none
_refine_ls_goodness_of_fit_ref 1.028
_refine_ls_hydrogen_treatment mixed
_refine_ls_matrix_type full
_refine_ls_number_parameters 428
_refine_ls_number_reflns 11726
_refine_ls_number_restraints 0
_refine_ls_restrained_S_all 1.028
_refine_ls_R_factor_all 0.0393
_refine_ls_R_factor_gt 0.0272
_refine_ls_shift/su_max 0.005
_refine_ls_shift/su_mean 0.000
_refine_ls_structure_factor_coef Fsqd
_refine_ls_weighting_details 'w=1/[\s^2^(Fo^2^)+(0.0244P)^2^+9.1471P] where P=(Fo^2^+2Fc^2^)/3'
_refine_ls_weighting_scheme calc
_refine_ls_wR_factor_gt 0.0559
_refine_ls_wR_factor_ref 0.0597
_reflns_Friedel_coverage 0.000
_reflns_number_gt 9872
_reflns_number_total 11726
_reflns_threshold_expression 'I > 2\s(I)'
_cod_data_source_file d1dt02997e2.cif
_cod_data_source_block c2_c_CCDC1
_cod_database_code 7708968
_shelx_shelxl_version_number 2018/3
_shelx_space_group_comment
;
The symmetry employed for this shelxl refinement is uniquely defined
by the following loop, which should always be used as a source of
symmetry information in preference to the above space-group names.
They are only intended as comments.
;
_shelx_estimated_absorpt_t_max 0.949
_shelx_estimated_absorpt_t_min 0.869
_olex2_refinement_description
;
1. Fixed Uiso
 At 1.2 times of:
  All C(H,H) groups, H24 of C24, H28 of C28, H11 of C11, H9 of C9, H5 of C5,
  H30 of C30
 At 1.5 times of:
  All H(H) groups, H4A of C4, All C(H,H,H) groups
2.a Secondary CH2 refined with riding coordinates:
 C1(H1A,H1B), C2(H2A,H2B), C20(H20A,H20B), C21(H21A,H21B)
2.b Aromatic/amide H refined with riding coordinates:
 C5(H5), C11(H11), C9(H9), C24(H24), C28(H28), C30(H30)
2.c Idealised Me refined as rotating group:
 C18(H18A,H18B,H18C), C19(H19A,H19B,H19C), C17(H17A,H17B,H17C), C13(H13A,H13B,
 H13C), C14(H14A,H14B,H14C), C15(H15A,H15B,H15C), C4(H4A,H4B,H4C), C3(H3A,H3B,
 H3C), C36(H36A,H36B,H36C), C38(H38A,H38B,H38C), C37(H37A,H37B,H37C), C34(H34A,
 H34B,H34C), C32(H32A,H32B,H32C), C33(H33A,H33B,H33C), C23(H23A,H23B,H23C),
 C22(H22A,H22B,H22C)
;
_olex2_submission_special_instructions 'No special instructions were received'

loop_
_space_group_symop_operation_xyz
'x, y, z'
'-x, y, -z+1/2'
'x+1/2, y+1/2, z'
'-x+1/2, y+1/2, -z+1/2'
'-x, -y, -z'
'x, -y, z-1/2'
'-x+1/2, -y+1/2, -z'
'x+1/2, -y+1/2, z-1/2'

loop_
_atom_site_label
_atom_site_type_symbol
_atom_site_fract_x
_atom_site_fract_y
_atom_site_fract_z
_atom_site_U_iso_or_equiv
_atom_site_adp_type
_atom_site_occupancy
_atom_site_site_symmetry_order
_atom_site_calc_flag
_atom_site_refinement_flags_posn
_atom_site_refinement_flags_adp
_atom_site_refinement_flags_occupancy
_atom_site_disorder_assembly
_atom_site_disorder_group
Sn1 Sn 0.31164(2) 0.30085(2) 0.81545(2) 0.01462(3) Uani 1 1 d . . . . .
O1 O 0.33952(4) 0.43992(7) 0.84878(4) 0.0174(2) Uani 1 1 d . . . . .
O2 O 0.31778(4) 0.32622(7) 0.73475(4) 0.0169(2) Uani 1 1 d . . . . .
N1 N 0.40907(5) 0.28362(8) 0.83446(5) 0.0155(2) Uani 1 1 d . . . . .
N2 N 0.44650(6) 0.01593(9) 0.85425(6) 0.0239(3) Uani 1 1 d . . . . .
N3 N 0.22966(5) 0.39531(9) 0.77272(5) 0.0177(2) Uani 1 1 d . . . . .
C25 C 0.24384(5) 0.43485(10) 0.68099(6) 0.0142(3) Uani 1 1 d . . . . .
C5 C 0.44569(6) 0.35093(10) 0.85327(6) 0.0153(3) Uani 1 1 d . . . . .
H5 H 0.482008 0.334448 0.854768 0.018 Uiso 1 1 calc R U . . .
C6 C 0.43824(5) 0.44961(10) 0.87260(6) 0.0137(2) Uani 1 1 d . . . . .
C11 C 0.48729(5) 0.50415(10) 0.89716(6) 0.0153(3) Uani 1 1 d . . . . .
H11 H 0.521367 0.475281 0.898605 0.018 Uiso 1 1 calc R U . . .
C10 C 0.48758(5) 0.59779(10) 0.91913(6) 0.0146(3) Uani 1 1 d . . . . .
C9 C 0.43565(5) 0.63800(10) 0.91360(6) 0.0144(3) Uani 1 1 d . . . . .
H9 H 0.434742 0.703627 0.927172 0.017 Uiso 1 1 calc R U . . .
C8 C 0.38572(5) 0.58879(9) 0.88980(6) 0.0125(2) Uani 1 1 d . . . . .
C16 C 0.33118(5) 0.63826(10) 0.88697(6) 0.0139(2) Uani 1 1 d . . . . .
C18 C 0.30505(6) 0.57950(11) 0.92466(6) 0.0181(3) Uani 1 1 d . . . . .
H18A H 0.269678 0.609777 0.921969 0.027 Uiso 1 1 calc R U . . .
H18B H 0.330012 0.580325 0.965194 0.027 Uiso 1 1 calc R U . . .
H18C H 0.298820 0.510959 0.910845 0.027 Uiso 1 1 calc R U . . .
C19 C 0.29128(6) 0.64356(11) 0.82357(6) 0.0173(3) Uani 1 1 d . . . . .
H19A H 0.284902 0.576753 0.807008 0.026 Uiso 1 1 calc R U . . .
H19B H 0.307527 0.684975 0.800817 0.026 Uiso 1 1 calc R U . . .
H19C H 0.256037 0.672319 0.822582 0.026 Uiso 1 1 calc R U . . .
C17 C 0.33980(6) 0.74433(10) 0.91076(7) 0.0207(3) Uani 1 1 d . . . . .
H17A H 0.304130 0.772483 0.908777 0.031 Uiso 1 1 calc R U . . .
H17B H 0.355910 0.784737 0.887441 0.031 Uiso 1 1 calc R U . . .
H17C H 0.364862 0.743545 0.951243 0.031 Uiso 1 1 calc R U . . .
C7 C 0.38649(5) 0.48994(10) 0.86940(6) 0.0127(2) Uani 1 1 d . . . . .
C12 C 0.54078(6) 0.65764(10) 0.94642(6) 0.0173(3) Uani 1 1 d . . . . .
C13 C 0.59070(7) 0.58958(13) 0.97266(10) 0.0417(5) Uani 1 1 d . . . . .
H13A H 0.622961 0.629232 0.994744 0.063 Uiso 1 1 calc R U . . .
H13B H 0.598551 0.554309 0.941441 0.063 Uiso 1 1 calc R U . . .
H13C H 0.582560 0.541606 0.998601 0.063 Uiso 1 1 calc R U . . .
C14 C 0.53673(6) 0.72350(12) 0.99579(7) 0.0236(3) Uani 1 1 d . . . . .
H14A H 0.526836 0.682838 1.023837 0.035 Uiso 1 1 calc R U . . .
H14B H 0.508296 0.774146 0.979771 0.035 Uiso 1 1 calc R U . . .
H14C H 0.572468 0.755583 1.015290 0.035 Uiso 1 1 calc R U . . .
C15 C 0.54977(7) 0.72238(13) 0.89912(7) 0.0294(4) Uani 1 1 d . . . . .
H15A H 0.583702 0.761204 0.915899 0.044 Uiso 1 1 calc R U . . .
H15B H 0.518232 0.767220 0.883208 0.044 Uiso 1 1 calc R U . . .
H15C H 0.553113 0.680135 0.868007 0.044 Uiso 1 1 calc R U . . .
C1 C 0.42719(6) 0.18821(10) 0.81895(6) 0.0194(3) Uani 1 1 d . . . . .
H1A H 0.460492 0.197770 0.808123 0.023 Uiso 1 1 calc R U . . .
H1B H 0.397650 0.159715 0.785118 0.023 Uiso 1 1 calc R U . . .
C2 C 0.44029(6) 0.11794(10) 0.87021(6) 0.0193(3) Uani 1 1 d . . . . .
H2A H 0.474929 0.139472 0.900717 0.023 Uiso 1 1 calc R U . . .
H2B H 0.410227 0.121320 0.886678 0.023 Uiso 1 1 calc R U . . .
C4 C 0.49544(9) 0.00363(14) 0.83820(10) 0.0404(5) Uani 1 1 d . . . . .
H4A H 0.491989 0.044665 0.804166 0.061 Uiso 1 1 calc R U . . .
H4B H 0.499061 -0.066016 0.828925 0.049(7) Uani 1 1 calc R . . . .
H4C H 0.528256 0.023965 0.870699 0.074 Uiso 1 1 calc R U . . .
C3 C 0.44938(8) -0.04999(12) 0.90228(8) 0.0351(4) Uani 1 1 d . . . . .
H3A H 0.482695 -0.035079 0.935579 0.053 Uiso 1 1 calc R U . . .
H3B H 0.450774 -0.118827 0.890250 0.053 Uiso 1 1 calc R U . . .
H3C H 0.416597 -0.040382 0.913315 0.053 Uiso 1 1 calc R U . . .
C24 C 0.21610(6) 0.43893(10) 0.72339(6) 0.0170(3) Uani 1 1 d . . . . .
H24 H 0.183838 0.478971 0.713296 0.020 Uiso 1 1 calc R U . . .
C26 C 0.29135(5) 0.37708(10) 0.68704(6) 0.0135(2) Uani 1 1 d . . . . .
C27 C 0.31127(5) 0.37321(10) 0.63935(6) 0.0131(2) Uani 1 1 d . . . . .
C28 C 0.28363(5) 0.42767(10) 0.59007(6) 0.0150(3) Uani 1 1 d . . . . .
H28 H 0.296706 0.424060 0.558316 0.018 Uiso 1 1 calc R U . . .
C29 C 0.23736(6) 0.48815(10) 0.58388(6) 0.0157(3) Uani 1 1 d . . . . .
C35 C 0.20979(6) 0.54457(11) 0.52698(6) 0.0203(3) Uani 1 1 d . . . . .
C36 C 0.16525(8) 0.61599(14) 0.53140(7) 0.0345(4) Uani 1 1 d . . . . .
H36A H 0.135542 0.578347 0.538219 0.052 Uiso 1 1 calc R U . . .
H36B H 0.150132 0.653383 0.495087 0.052 Uiso 1 1 calc R U . . .
H36C H 0.181573 0.661948 0.563718 0.052 Uiso 1 1 calc R U . . .
C38 C 0.18239(7) 0.46988(13) 0.47843(7) 0.0275(3) Uani 1 1 d . . . . .
H38A H 0.210157 0.422603 0.475486 0.041 Uiso 1 1 calc R U . . .
H38B H 0.166358 0.505062 0.441443 0.041 Uiso 1 1 calc R U . . .
H38C H 0.153133 0.434269 0.487338 0.041 Uiso 1 1 calc R U . . .
C37 C 0.25312(7) 0.60505(12) 0.51116(7) 0.0279(3) Uani 1 1 d . . . . .
H37A H 0.270935 0.652192 0.542400 0.042 Uiso 1 1 calc R U . . .
H37B H 0.234994 0.641191 0.474908 0.042 Uiso 1 1 calc R U . . .
H37C H 0.281069 0.560320 0.506093 0.042 Uiso 1 1 calc R U . . .
C30 C 0.21867(6) 0.48994(10) 0.63002(6) 0.0161(3) Uani 1 1 d . . . . .
H30 H 0.187555 0.529914 0.627385 0.019 Uiso 1 1 calc R U . . .
C31 C 0.36282(5) 0.31152(10) 0.64343(6) 0.0149(3) Uani 1 1 d . . . . .
C34 C 0.37534(6) 0.31312(11) 0.58661(6) 0.0195(3) Uani 1 1 d . . . . .
H34A H 0.382763 0.381272 0.577723 0.029 Uiso 1 1 calc R U . . .
H34B H 0.343448 0.287244 0.554934 0.029 Uiso 1 1 calc R U . . .
H34C H 0.407808 0.271870 0.590896 0.029 Uiso 1 1 calc R U . . .
C32 C 0.41323(6) 0.35490(12) 0.69172(6) 0.0209(3) Uani 1 1 d . . . . .
H32A H 0.445654 0.313134 0.696712 0.031 Uiso 1 1 calc R U . . .
H32B H 0.405652 0.357174 0.728217 0.031 Uiso 1 1 calc R U . . .
H32C H 0.420467 0.422019 0.680947 0.031 Uiso 1 1 calc R U . . .
C33 C 0.35447(6) 0.20200(10) 0.65585(6) 0.0185(3) Uani 1 1 d . . . . .
H33A H 0.324139 0.174179 0.623238 0.028 Uiso 1 1 calc R U . . .
H33B H 0.345435 0.197084 0.691451 0.028 Uiso 1 1 calc R U . . .
H33C H 0.388535 0.165055 0.660775 0.028 Uiso 1 1 calc R U . . .
C20 C 0.19351(6) 0.40911(13) 0.80707(7) 0.0243(3) Uani 1 1 d . . . . .
H20A H 0.160421 0.447336 0.784044 0.029 Uiso 1 1 calc R U . . .
H20B H 0.213392 0.447686 0.842450 0.029 Uiso 1 1 calc R U . . .
C21 C 0.17544(6) 0.31027(13) 0.82453(7) 0.0260(3) Uani 1 1 d . . . . .
H21A H 0.208185 0.276210 0.851735 0.031 Uiso 1 1 calc R U . . .
H21B H 0.149255 0.322669 0.845322 0.031 Uiso 1 1 calc R U . . .
N4 N 0.14938(6) 0.24614(10) 0.77565(6) 0.0266(3) Uani 1 1 d . . . . .
C23 C 0.09565(8) 0.28149(15) 0.73952(9) 0.0411(5) Uani 1 1 d . . . . .
H23A H 0.071480 0.286515 0.762737 0.062 Uiso 1 1 calc R U . . .
H23B H 0.079509 0.235137 0.707366 0.062 Uiso 1 1 calc R U . . .
H23C H 0.099463 0.346810 0.723931 0.062 Uiso 1 1 calc R U . . .
C22 C 0.14597(9) 0.14424(14) 0.79390(10) 0.0439(5) Uani 1 1 d . . . . .
H22A H 0.183058 0.120593 0.816821 0.066 Uiso 1 1 calc R U . . .
H22B H 0.130381 0.102181 0.759547 0.066 Uiso 1 1 calc R U . . .
H22C H 0.122168 0.141526 0.817605 0.066 Uiso 1 1 calc R U . . .

loop_
_atom_site_aniso_label
_atom_site_aniso_U_11
_atom_site_aniso_U_22
_atom_site_aniso_U_33
_atom_site_aniso_U_23
_atom_site_aniso_U_13
_atom_site_aniso_U_12
Sn1 0.01844(5) 0.01261(5) 0.01467(5) 0.00003(3) 0.00809(3) -0.00347(4)
O1 0.0125(4) 0.0159(5) 0.0226(5) -0.0049(4) 0.0045(4) -0.0011(4)
O2 0.0147(5) 0.0232(5) 0.0135(5) 0.0011(4) 0.0056(4) 0.0010(4)
N1 0.0220(6) 0.0114(5) 0.0130(5) 0.0004(4) 0.0057(5) 0.0039(4)
N2 0.0306(7) 0.0130(6) 0.0294(7) 0.0024(5) 0.0119(6) 0.0037(5)
N3 0.0144(5) 0.0236(6) 0.0171(6) -0.0056(5) 0.0080(5) -0.0053(5)
C25 0.0125(6) 0.0159(6) 0.0147(6) -0.0045(5) 0.0053(5) -0.0026(5)
C5 0.0161(6) 0.0154(6) 0.0150(6) 0.0010(5) 0.0063(5) 0.0040(5)
C6 0.0152(6) 0.0127(6) 0.0137(6) 0.0002(5) 0.0054(5) 0.0021(5)
C11 0.0123(6) 0.0168(6) 0.0168(6) 0.0013(5) 0.0050(5) 0.0032(5)
C10 0.0123(6) 0.0144(6) 0.0156(6) 0.0027(5) 0.0031(5) 0.0006(5)
C9 0.0153(6) 0.0110(6) 0.0162(6) 0.0001(5) 0.0047(5) 0.0016(5)
C8 0.0131(6) 0.0119(6) 0.0125(6) 0.0012(5) 0.0045(5) 0.0022(5)
C16 0.0123(6) 0.0136(6) 0.0162(6) 0.0002(5) 0.0054(5) 0.0026(5)
C18 0.0174(6) 0.0206(7) 0.0189(7) 0.0015(5) 0.0093(5) 0.0029(5)
C19 0.0132(6) 0.0199(7) 0.0181(7) 0.0044(5) 0.0045(5) 0.0038(5)
C17 0.0183(7) 0.0150(7) 0.0280(8) -0.0027(6) 0.0071(6) 0.0039(5)
C7 0.0133(6) 0.0134(6) 0.0109(6) 0.0005(5) 0.0036(5) -0.0005(5)
C12 0.0121(6) 0.0159(6) 0.0217(7) -0.0008(5) 0.0029(5) -0.0012(5)
C13 0.0153(7) 0.0253(9) 0.0678(14) -0.0073(9) -0.0071(8) 0.0030(6)
C14 0.0217(7) 0.0286(8) 0.0183(7) -0.0038(6) 0.0041(6) -0.0094(6)
C15 0.0303(8) 0.0352(9) 0.0272(8) -0.0057(7) 0.0155(7) -0.0154(7)
C1 0.0280(7) 0.0119(6) 0.0181(7) -0.0013(5) 0.0078(6) 0.0045(5)
C2 0.0243(7) 0.0139(6) 0.0204(7) 0.0007(5) 0.0084(6) 0.0034(5)
C4 0.0537(12) 0.0204(8) 0.0615(13) 0.0058(8) 0.0381(11) 0.0140(8)
H4B 0.054(15) 0.037(14) 0.081(18) 0.014(13) 0.054(14) 0.029(12)
C3 0.0467(11) 0.0186(8) 0.0441(11) 0.0109(7) 0.0211(9) 0.0077(7)
C24 0.0136(6) 0.0191(7) 0.0190(7) -0.0062(5) 0.0064(5) -0.0023(5)
C26 0.0115(6) 0.0139(6) 0.0144(6) -0.0018(5) 0.0034(5) -0.0032(5)
C27 0.0108(6) 0.0134(6) 0.0151(6) -0.0022(5) 0.0044(5) -0.0016(5)
C28 0.0155(6) 0.0160(6) 0.0148(6) -0.0012(5) 0.0068(5) -0.0004(5)
C29 0.0165(6) 0.0146(6) 0.0156(6) -0.0017(5) 0.0049(5) 0.0005(5)
C35 0.0228(7) 0.0210(7) 0.0175(7) 0.0018(5) 0.0073(6) 0.0084(6)
C36 0.0410(10) 0.0410(10) 0.0231(8) 0.0083(7) 0.0133(7) 0.0265(8)
C38 0.0254(8) 0.0355(9) 0.0183(7) -0.0014(6) 0.0035(6) 0.0033(7)
C37 0.0372(9) 0.0211(8) 0.0266(8) 0.0069(6) 0.0125(7) 0.0039(7)
C30 0.0135(6) 0.0163(6) 0.0185(7) -0.0034(5) 0.0055(5) 0.0012(5)
C31 0.0119(6) 0.0192(7) 0.0145(6) 0.0010(5) 0.0057(5) 0.0013(5)
C34 0.0179(7) 0.0250(7) 0.0186(7) 0.0027(6) 0.0100(6) 0.0050(5)
C32 0.0136(6) 0.0285(8) 0.0209(7) 0.0016(6) 0.0062(6) -0.0012(6)
C33 0.0190(7) 0.0180(6) 0.0202(7) 0.0015(5) 0.0091(5) 0.0036(5)
C20 0.0200(7) 0.0372(9) 0.0198(7) -0.0081(6) 0.0122(6) -0.0060(6)
C21 0.0189(7) 0.0438(10) 0.0185(7) 0.0053(7) 0.0104(6) 0.0004(7)
N4 0.0315(7) 0.0263(7) 0.0278(7) 0.0019(6) 0.0178(6) -0.0019(6)
C23 0.0386(10) 0.0398(11) 0.0342(10) 0.0019(8) -0.0011(8) -0.0110(8)
C22 0.0528(12) 0.0307(10) 0.0659(14) 0.0102(9) 0.0433(11) 0.0031(9)

loop_
_atom_type_symbol
_atom_type_description
_atom_type_scat_dispersion_real
_atom_type_scat_dispersion_imag
_atom_type_scat_source
C C 0.0033 0.0016 'International Tables Vol C Tables 4.2.6.8 and 6.1.1.4'
H H 0.0000 0.0000 'International Tables Vol C Tables 4.2.6.8 and 6.1.1.4'
N N 0.0061 0.0033 'International Tables Vol C Tables 4.2.6.8 and 6.1.1.4'
O O 0.0106 0.0060 'International Tables Vol C Tables 4.2.6.8 and 6.1.1.4'
Sn Sn -0.6537 1.4246 'International Tables Vol C Tables 4.2.6.8 and 6.1.1.4'

loop_
_geom_angle_atom_site_label_1
_geom_angle_atom_site_label_2
_geom_angle_atom_site_label_3
_geom_angle
_geom_angle_site_symmetry_1
_geom_angle_site_symmetry_3
_geom_angle_publ_flag
O1 Sn1 N1 79.32(4) . . ?
O1 Sn1 N3 79.74(4) . . ?
O2 Sn1 O1 95.54(4) . . ?
O2 Sn1 N1 77.41(4) . . ?
O2 Sn1 N3 80.72(4) . . ?
N3 Sn1 N1 147.92(4) . . ?
C7 O1 Sn1 139.34(9) . . ?
C26 O2 Sn1 138.20(9) . . ?
C5 N1 Sn1 126.44(9) . . ?
C5 N1 C1 117.30(12) . . ?
C1 N1 Sn1 116.12(9) . . ?
C2 N2 C3 109.92(13) . . ?
C4 N2 C2 111.51(13) . . ?
C4 N2 C3 109.97(14) . . ?
C24 N3 Sn1 125.06(9) . . ?
C24 N3 C20 117.59(13) . . ?
C20 N3 Sn1 117.26(10) . . ?
C26 C25 C24 124.56(13) . . ?
C30 C25 C24 115.24(12) . . ?
C30 C25 C26 120.13(12) . . ?
N1 C5 H5 116.3 . . ?
N1 C5 C6 127.49(13) . . ?
C6 C5 H5 116.3 . . ?
C11 C6 C5 114.92(12) . . ?
C11 C6 C7 120.76(12) . . ?
C7 C6 C5 124.30(12) . . ?
C6 C11 H11 118.9 . . ?
C10 C11 C6 122.21(12) . . ?
C10 C11 H11 118.9 . . ?
C11 C10 C9 116.19(12) . . ?
C11 C10 C12 122.70(12) . . ?
C9 C10 C12 121.08(12) . . ?
C10 C9 H9 117.6 . . ?
C8 C9 C10 124.70(12) . . ?
C8 C9 H9 117.6 . . ?
C9 C8 C16 120.81(12) . . ?
C9 C8 C7 118.23(12) . . ?
C7 C8 C16 120.93(11) . . ?
C8 C16 C18 109.34(11) . . ?
C8 C16 C19 110.33(11) . . ?
C18 C16 C19 110.61(11) . . ?
C17 C16 C8 112.28(11) . . ?
C17 C16 C18 106.83(11) . . ?
C17 C16 C19 107.38(11) . . ?
C16 C18 H18A 109.5 . . ?
C16 C18 H18B 109.5 . . ?
C16 C18 H18C 109.5 . . ?
H18A C18 H18B 109.5 . . ?
H18A C18 H18C 109.5 . . ?
H18B C18 H18C 109.5 . . ?
C16 C19 H19A 109.5 . . ?
C16 C19 H19B 109.5 . . ?
C16 C19 H19C 109.5 . . ?
H19A C19 H19B 109.5 . . ?
H19A C19 H19C 109.5 . . ?
H19B C19 H19C 109.5 . . ?
C16 C17 H17A 109.5 . . ?
C16 C17 H17B 109.5 . . ?
C16 C17 H17C 109.5 . . ?
H17A C17 H17B 109.5 . . ?
H17A C17 H17C 109.5 . . ?
H17B C17 H17C 109.5 . . ?
O1 C7 C6 122.89(12) . . ?
O1 C7 C8 119.30(12) . . ?
C6 C7 C8 117.81(12) . . ?
C10 C12 C14 110.89(12) . . ?
C10 C12 C15 108.45(12) . . ?
C13 C12 C10 111.22(12) . . ?
C13 C12 C14 107.01(13) . . ?
C13 C12 C15 109.69(14) . . ?
C15 C12 C14 109.57(12) . . ?
C12 C13 H13A 109.5 . . ?
C12 C13 H13B 109.5 . . ?
C12 C13 H13C 109.5 . . ?
H13A C13 H13B 109.5 . . ?
H13A C13 H13C 109.5 . . ?
H13B C13 H13C 109.5 . . ?
C12 C14 H14A 109.5 . . ?
C12 C14 H14B 109.5 . . ?
C12 C14 H14C 109.5 . . ?
H14A C14 H14B 109.5 . . ?
H14A C14 H14C 109.5 . . ?
H14B C14 H14C 109.5 . . ?
C12 C15 H15A 109.5 . . ?
C12 C15 H15B 109.5 . . ?
C12 C15 H15C 109.5 . . ?
H15A C15 H15B 109.5 . . ?
H15A C15 H15C 109.5 . . ?
H15B C15 H15C 109.5 . . ?
N1 C1 H1A 109.8 . . ?
N1 C1 H1B 109.8 . . ?
N1 C1 C2 109.59(11) . . ?
H1A C1 H1B 108.2 . . ?
C2 C1 H1A 109.8 . . ?
C2 C1 H1B 109.8 . . ?
N2 C2 C1 112.53(12) . . ?
N2 C2 H2A 109.1 . . ?
N2 C2 H2B 109.1 . . ?
C1 C2 H2A 109.1 . . ?
C1 C2 H2B 109.1 . . ?
H2A C2 H2B 107.8 . . ?
N2 C4 H4A 109.5 . . ?
N2 C4 H4B 109.5 . . ?
N2 C4 H4C 109.5 . . ?
H4A C4 H4B 109.5 . . ?
H4A C4 H4C 109.5 . . ?
H4B C4 H4C 109.5 . . ?
N2 C3 H3A 109.5 . . ?
N2 C3 H3B 109.5 . . ?
N2 C3 H3C 109.5 . . ?
H3A C3 H3B 109.5 . . ?
H3A C3 H3C 109.5 . . ?
H3B C3 H3C 109.5 . . ?
N3 C24 C25 128.13(13) . . ?
N3 C24 H24 115.9 . . ?
C25 C24 H24 115.9 . . ?
O2 C26 C25 122.77(12) . . ?
O2 C26 C27 118.86(12) . . ?
C25 C26 C27 118.37(12) . . ?
C26 C27 C31 120.68(12) . . ?
C28 C27 C26 118.21(12) . . ?
C28 C27 C31 121.10(12) . . ?
C27 C28 H28 117.8 . . ?
C27 C28 C29 124.30(13) . . ?
C29 C28 H28 117.8 . . ?
C28 C29 C35 119.70(12) . . ?
C30 C29 C28 116.42(13) . . ?
C30 C29 C35 123.84(12) . . ?
C29 C35 C38 108.91(12) . . ?
C29 C35 C37 110.20(12) . . ?
C36 C35 C29 111.86(12) . . ?
C36 C35 C38 108.28(13) . . ?
C36 C35 C37 108.05(14) . . ?
C38 C35 C37 109.50(13) . . ?
C35 C36 H36A 109.5 . . ?
C35 C36 H36B 109.5 . . ?
C35 C36 H36C 109.5 . . ?
H36A C36 H36B 109.5 . . ?
H36A C36 H36C 109.5 . . ?
H36B C36 H36C 109.5 . . ?
C35 C38 H38A 109.5 . . ?
C35 C38 H38B 109.5 . . ?
C35 C38 H38C 109.5 . . ?
H38A C38 H38B 109.5 . . ?
H38A C38 H38C 109.5 . . ?
H38B C38 H38C 109.5 . . ?
C35 C37 H37A 109.5 . . ?
C35 C37 H37B 109.5 . . ?
C35 C37 H37C 109.5 . . ?
H37A C37 H37B 109.5 . . ?
H37A C37 H37C 109.5 . . ?
H37B C37 H37C 109.5 . . ?
C25 C30 H30 118.7 . . ?
C29 C30 C25 122.51(12) . . ?
C29 C30 H30 118.7 . . ?
C34 C31 C27 112.29(11) . . ?
C34 C31 C32 107.89(11) . . ?
C34 C31 C33 106.28(11) . . ?
C32 C31 C27 108.87(11) . . ?
C32 C31 C33 110.60(11) . . ?
C33 C31 C27 110.87(11) . . ?
C31 C34 H34A 109.5 . . ?
C31 C34 H34B 109.5 . . ?
C31 C34 H34C 109.5 . . ?
H34A C34 H34B 109.5 . . ?
H34A C34 H34C 109.5 . . ?
H34B C34 H34C 109.5 . . ?
C31 C32 H32A 109.5 . . ?
C31 C32 H32B 109.5 . . ?
C31 C32 H32C 109.5 . . ?
H32A C32 H32B 109.5 . . ?
H32A C32 H32C 109.5 . . ?
H32B C32 H32C 109.5 . . ?
C31 C33 H33A 109.5 . . ?
C31 C33 H33B 109.5 . . ?
C31 C33 H33C 109.5 . . ?
H33A C33 H33B 109.5 . . ?
H33A C33 H33C 109.5 . . ?
H33B C33 H33C 109.5 . . ?
N3 C20 H20A 109.3 . . ?
N3 C20 H20B 109.3 . . ?
N3 C20 C21 111.47(13) . . ?
H20A C20 H20B 108.0 . . ?
C21 C20 H20A 109.3 . . ?
C21 C20 H20B 109.3 . . ?
C20 C21 H21A 109.0 . . ?
C20 C21 H21B 109.0 . . ?
H21A C21 H21B 107.8 . . ?
N4 C21 C20 113.11(13) . . ?
N4 C21 H21A 109.0 . . ?
N4 C21 H21B 109.0 . . ?
C21 N4 C23 112.59(14) . . ?
C21 N4 C22 111.81(15) . . ?
C23 N4 C22 110.72(15) . . ?
N4 C23 H23A 109.5 . . ?
N4 C23 H23B 109.5 . . ?
N4 C23 H23C 109.5 . . ?
H23A C23 H23B 109.5 . . ?
H23A C23 H23C 109.5 . . ?
H23B C23 H23C 109.5 . . ?
N4 C22 H22A 109.5 . . ?
N4 C22 H22B 109.5 . . ?
N4 C22 H22C 109.5 . . ?
H22A C22 H22B 109.5 . . ?
H22A C22 H22C 109.5 . . ?
H22B C22 H22C 109.5 . . ?

loop_
_geom_bond_atom_site_label_1
_geom_bond_atom_site_label_2
_geom_bond_distance
_geom_bond_site_symmetry_2
_geom_bond_publ_flag
Sn1 O1 2.0756(10) . ?
Sn1 O2 2.0672(10) . ?
Sn1 N1 2.4006(12) . ?
Sn1 N3 2.3790(12) . ?
O1 C7 1.3247(16) . ?
O2 C26 1.3246(16) . ?
N1 C5 1.2764(18) . ?
N1 C1 1.4649(17) . ?
N2 C2 1.4564(18) . ?
N2 C4 1.454(2) . ?
N2 C3 1.458(2) . ?
N3 C24 1.2807(19) . ?
N3 C20 1.4669(18) . ?
C25 C24 1.4514(19) . ?
C25 C26 1.4154(18) . ?
C25 C30 1.4062(19) . ?
C5 H5 0.9500 . ?
C5 C6 1.4495(18) . ?
C6 C11 1.4059(19) . ?
C6 C7 1.4171(18) . ?
C11 H11 0.9500 . ?
C11 C10 1.3740(19) . ?
C10 C9 1.4064(18) . ?
C10 C12 1.5321(19) . ?
C9 H9 0.9500 . ?
C9 C8 1.3853(18) . ?
C8 C16 1.5353(17) . ?
C8 C7 1.4285(18) . ?
C16 C18 1.5383(19) . ?
C16 C19 1.5415(19) . ?
C16 C17 1.5341(19) . ?
C18 H18A 0.9800 . ?
C18 H18B 0.9800 . ?
C18 H18C 0.9800 . ?
C19 H19A 0.9800 . ?
C19 H19B 0.9800 . ?
C19 H19C 0.9800 . ?
C17 H17A 0.9800 . ?
C17 H17B 0.9800 . ?
C17 H17C 0.9800 . ?
C12 C13 1.530(2) . ?
C12 C14 1.535(2) . ?
C12 C15 1.532(2) . ?
C13 H13A 0.9800 . ?
C13 H13B 0.9800 . ?
C13 H13C 0.9800 . ?
C14 H14A 0.9800 . ?
C14 H14B 0.9800 . ?
C14 H14C 0.9800 . ?
C15 H15A 0.9800 . ?
C15 H15B 0.9800 . ?
C15 H15C 0.9800 . ?
C1 H1A 0.9900 . ?
C1 H1B 0.9900 . ?
C1 C2 1.517(2) . ?
C2 H2A 0.9900 . ?
C2 H2B 0.9900 . ?
C4 H4A 0.9800 . ?
C4 H4B 0.9800 . ?
C4 H4C 0.9800 . ?
C3 H3A 0.9800 . ?
C3 H3B 0.9800 . ?
C3 H3C 0.9800 . ?
C24 H24 0.9500 . ?
C26 C27 1.4308(18) . ?
C27 C28 1.3838(19) . ?
C27 C31 1.5416(18) . ?
C28 H28 0.9500 . ?
C28 C29 1.4094(19) . ?
C29 C35 1.532(2) . ?
C29 C30 1.3738(19) . ?
C35 C36 1.531(2) . ?
C35 C38 1.534(2) . ?
C35 C37 1.537(2) . ?
C36 H36A 0.9800 . ?
C36 H36B 0.9800 . ?
C36 H36C 0.9800 . ?
C38 H38A 0.9800 . ?
C38 H38B 0.9800 . ?
C38 H38C 0.9800 . ?
C37 H37A 0.9800 . ?
C37 H37B 0.9800 . ?
C37 H37C 0.9800 . ?
C30 H30 0.9500 . ?
C31 C34 1.5345(19) . ?
C31 C32 1.5398(19) . ?
C31 C33 1.5405(19) . ?
C34 H34A 0.9800 . ?
C34 H34B 0.9800 . ?
C34 H34C 0.9800 . ?
C32 H32A 0.9800 . ?
C32 H32B 0.9800 . ?
C32 H32C 0.9800 . ?
C33 H33A 0.9800 . ?
C33 H33B 0.9800 . ?
C33 H33C 0.9800 . ?
C20 H20A 0.9900 . ?
C20 H20B 0.9900 . ?
C20 C21 1.523(2) . ?
C21 H21A 0.9900 . ?
C21 H21B 0.9900 . ?
C21 N4 1.443(2) . ?
N4 C23 1.443(2) . ?
N4 C22 1.460(2) . ?
C23 H23A 0.9800 . ?
C23 H23B 0.9800 . ?
C23 H23C 0.9800 . ?
C22 H22A 0.9800 . ?
C22 H22B 0.9800 . ?
C22 H22C 0.9800 . ?

loop_
_geom_torsion_atom_site_label_1
_geom_torsion_atom_site_label_2
_geom_torsion_atom_site_label_3
_geom_torsion_atom_site_label_4
_geom_torsion
_geom_torsion_site_symmetry_1
_geom_torsion_site_symmetry_2
_geom_torsion_site_symmetry_3
_geom_torsion_site_symmetry_4
_geom_torsion_publ_flag
Sn1 O1 C7 C6 1.2(2) . . . . ?
Sn1 O1 C7 C8 -178.39(9) . . . . ?
Sn1 O2 C26 C25 -0.7(2) . . . . ?
Sn1 O2 C26 C27 179.73(9) . . . . ?
Sn1 N1 C5 C6 6.3(2) . . . . ?
Sn1 N1 C1 C2 -89.52(12) . . . . ?
Sn1 N3 C24 C25 5.5(2) . . . . ?
Sn1 N3 C20 C21 -56.99(14) . . . . ?
O2 C26 C27 C28 -179.23(12) . . . . ?
O2 C26 C27 C31 -0.40(18) . . . . ?
N1 C5 C6 C11 173.22(14) . . . . ?
N1 C5 C6 C7 -5.0(2) . . . . ?
N1 C1 C2 N2 167.07(12) . . . . ?
N3 C20 C21 N4 -54.98(17) . . . . ?
C25 C26 C27 C28 1.17(18) . . . . ?
C25 C26 C27 C31 180.00(12) . . . . ?
C5 N1 C1 C2 94.60(15) . . . . ?
C5 C6 C11 C10 -178.09(13) . . . . ?
C5 C6 C7 O1 0.9(2) . . . . ?
C5 C6 C7 C8 -179.50(12) . . . . ?
C6 C11 C10 C9 -2.5(2) . . . . ?
C6 C11 C10 C12 179.51(13) . . . . ?
C11 C6 C7 O1 -177.24(12) . . . . ?
C11 C6 C7 C8 2.40(19) . . . . ?
C11 C10 C9 C8 2.3(2) . . . . ?
C11 C10 C12 C13 -27.8(2) . . . . ?
C11 C10 C12 C14 -146.79(14) . . . . ?
C11 C10 C12 C15 92.85(16) . . . . ?
C10 C9 C8 C16 178.57(13) . . . . ?
C10 C9 C8 C7 0.2(2) . . . . ?
C9 C10 C12 C13 154.24(15) . . . . ?
C9 C10 C12 C14 35.29(18) . . . . ?
C9 C10 C12 C15 -85.06(16) . . . . ?
C9 C8 C16 C18 -116.37(14) . . . . ?
C9 C8 C16 C19 121.77(13) . . . . ?
C9 C8 C16 C17 2.02(18) . . . . ?
C9 C8 C7 O1 177.11(12) . . . . ?
C9 C8 C7 C6 -2.54(18) . . . . ?
C16 C8 C7 O1 -1.25(19) . . . . ?
C16 C8 C7 C6 179.09(12) . . . . ?
C7 C6 C11 C10 0.2(2) . . . . ?
C7 C8 C16 C18 61.96(16) . . . . ?
C7 C8 C16 C19 -59.91(16) . . . . ?
C7 C8 C16 C17 -179.65(12) . . . . ?
C12 C10 C9 C8 -179.63(13) . . . . ?
C1 N1 C5 C6 -178.31(13) . . . . ?
C4 N2 C2 C1 67.61(18) . . . . ?
C3 N2 C2 C1 -170.16(14) . . . . ?
C24 N3 C20 C21 126.35(14) . . . . ?
C24 C25 C26 O2 -5.3(2) . . . . ?
C24 C25 C26 C27 174.31(12) . . . . ?
C24 C25 C30 C29 -175.13(13) . . . . ?
C26 C25 C24 N3 2.1(2) . . . . ?
C26 C25 C30 C29 2.1(2) . . . . ?
C26 C27 C28 C29 0.9(2) . . . . ?
C26 C27 C31 C34 177.04(12) . . . . ?
C26 C27 C31 C32 -63.56(15) . . . . ?
C26 C27 C31 C33 58.32(16) . . . . ?
C27 C28 C29 C35 -179.54(13) . . . . ?
C27 C28 C29 C30 -1.5(2) . . . . ?
C28 C27 C31 C34 -4.16(18) . . . . ?
C28 C27 C31 C32 115.24(14) . . . . ?
C28 C27 C31 C33 -122.89(13) . . . . ?
C28 C29 C35 C36 -172.70(14) . . . . ?
C28 C29 C35 C38 67.65(17) . . . . ?
C28 C29 C35 C37 -52.47(17) . . . . ?
C28 C29 C30 C25 0.0(2) . . . . ?
C35 C29 C30 C25 177.94(13) . . . . ?
C30 C25 C24 N3 179.16(14) . . . . ?
C30 C25 C26 O2 177.83(12) . . . . ?
C30 C25 C26 C27 -2.59(19) . . . . ?
C30 C29 C35 C36 9.4(2) . . . . ?
C30 C29 C35 C38 -110.24(15) . . . . ?
C30 C29 C35 C37 129.63(14) . . . . ?
C31 C27 C28 C29 -177.92(12) . . . . ?
C20 N3 C24 C25 -178.15(13) . . . . ?
C20 C21 N4 C23 -69.89(17) . . . . ?
C20 C21 N4 C22 164.72(13) . . . . ?
